data_1552720
loop_
_publ_author_name
'Cai, Kang'
'Shi, Yi'
'Cao, Changsu'
'Vemuri, Suneal'
'Cui, Binbin'
'Shen, Dengke'
'Wu, Huang'
'Zhang, Long'
'Qiu, Yunyan'
'Chen, Hongliang'
'Jiao, Yang'
'Stern, Charlotte L.'
'Alsubaie, Fehaid M.'
'Xiao, Hai'
'Li, Jun'
'Stoddart, J. Fraser'

_publ_section_title
;
 Tuning radical interactions in trisradical tricationic complexes by
 varying host-cavity sizes.
;
_journal_issue 1
_journal_name_full 'Chemical science'
_journal_page_first 107
_journal_page_last 112
_journal_paper_doi 10.1039/c9sc04860j
_journal_volume 11
_journal_year 2020
_chemical_formula_moiety 'C32 H28 N4 S, C12 H14 N2, 3(F6 P)'
_chemical_formula_sum 'C44 H42 F18 N6 P3 S'
_chemical_formula_weight 1121.80
_space_group_crystal_system orthorhombic
_space_group_IT_number 55
_space_group_name_Hall '-P 2 2ab'
_space_group_name_H-M_alt 'P b a m'
_atom_sites_solution_hydrogens geom
_atom_sites_solution_primary dual
_audit_creation_date 2017-12-08
_audit_creation_method
;
Olex2 1.2
(compiled 2017.08.10 svn.r3458 for OlexSys, GUI svn.r5381)
;
_audit_update_record
;
2019-09-24 deposited with the CCDC.	2019-11-01 downloaded from the CCDC.
;
_cell_angle_alpha 90
_cell_angle_beta 90
_cell_angle_gamma 90
_cell_formula_units_Z 2
_cell_length_a 14.8597(15)
_cell_length_b 21.003(2)
_cell_length_c 9.5902(9)
_cell_measurement_reflns_used 5573
_cell_measurement_temperature 100(2)
_cell_measurement_theta_max 65.666
_cell_measurement_theta_min 3.643
_cell_volume 2993.1(5)
_computing_cell_refinement 'SAINT V8.38A (?, 2016)'
_computing_data_collection 'APEX2 V2014.11-0 (Bruker, 2014)'
_computing_data_reduction 'SAINT V8.38A (?, 2016)'
_computing_molecular_graphics 'Olex2 (Dolomanov et al., 2009)'
_computing_publication_material 'Olex2 (Dolomanov et al., 2009)'
_computing_structure_refinement 'XL (Sheldrick, 2008)'
_computing_structure_solution 'ShelXT (Sheldrick, 2015)'
_diffrn_ambient_temperature 99.95
_diffrn_detector_area_resol_mean 8
_diffrn_measured_fraction_theta_full 0.919
_diffrn_measured_fraction_theta_max 0.960
_diffrn_measurement_device_type 'Bruker Kappa APEX CCD area detector'
_diffrn_measurement_method '\w and \f scans'
_diffrn_radiation_monochromator 'MX optics'
_diffrn_radiation_type CuK\a
_diffrn_radiation_wavelength 1.54178
_diffrn_reflns_av_R_equivalents 0.0833
_diffrn_reflns_av_unetI/netI 0.0638
_diffrn_reflns_Laue_measured_fraction_full 0.919
_diffrn_reflns_Laue_measured_fraction_max 0.960
_diffrn_reflns_limit_h_max 16
_diffrn_reflns_limit_h_min -17
_diffrn_reflns_limit_k_max 24
_diffrn_reflns_limit_k_min -23
_diffrn_reflns_limit_l_max 9
_diffrn_reflns_limit_l_min -11
_diffrn_reflns_number 12833
_diffrn_reflns_point_group_measured_fraction_full 0.919
_diffrn_reflns_point_group_measured_fraction_max 0.960
_diffrn_reflns_theta_full 67.679
_diffrn_reflns_theta_max 65.662
_diffrn_reflns_theta_min 3.644
_diffrn_source microsource
_exptl_absorpt_coefficient_mu 2.044
_exptl_absorpt_correction_T_max 0.7526
_exptl_absorpt_correction_T_min 0.4849
_exptl_absorpt_correction_type multi-scan
_exptl_absorpt_process_details
'SADABS-2016/2 (Bruker,2016/2) was used for absorption correction. wR2(int) was 0.1363 before and 0.0812 after correction. The Ratio of minimum to maximum transmission is 0.6443. The \l/2 correction factor is Not present.'
_exptl_crystal_colour black
_exptl_crystal_colour_primary black
_exptl_crystal_density_diffrn 1.245
_exptl_crystal_description needle
_exptl_crystal_F_000 1142
_exptl_crystal_recrystallization_method 'The material was recrystallised from --- by as supplied'
_exptl_crystal_size_max 0.724
_exptl_crystal_size_mid 0.15
_exptl_crystal_size_min 0.04
_refine_diff_density_max 1.170
_refine_diff_density_min -0.768
_refine_diff_density_rms 0.124
_refine_ls_extinction_method none
_refine_ls_goodness_of_fit_ref 1.062
_refine_ls_hydrogen_treatment constr
_refine_ls_matrix_type full
_refine_ls_number_parameters 235
_refine_ls_number_reflns 2655
_refine_ls_number_restraints 325
_refine_ls_restrained_S_all 1.050
_refine_ls_R_factor_all 0.1497
_refine_ls_R_factor_gt 0.1358
_refine_ls_shift/su_max 0.000
_refine_ls_shift/su_mean 0.000
_refine_ls_structure_factor_coef Fsqd
_refine_ls_weighting_details 'w=1/[\s^2^(Fo^2^)+(0.1469P)^2^+25.6386P] where P=(Fo^2^+2Fc^2^)/3'
_refine_ls_weighting_scheme calc
_refine_ls_wR_factor_gt 0.3484
_refine_ls_wR_factor_ref 0.3577
_reflns_Friedel_coverage 0.000
_reflns_number_gt 2137
_reflns_number_total 2655
_reflns_threshold_expression 'I > 2\s(I)'
_cod_data_source_file c9sc04860j2.cif
_cod_data_source_block cx1122
_cod_depositor_comments
;Adding full bibliography for 1552713--1552722.cif.

 Adding full bibliography for 1552713--1552722.cif.
;
_cod_database_code 1552720
_shelxl_version_number 2014-3
_shelx_space_group_comment
;
The symmetry employed for this shelxl refinement is uniquely defined
by the following loop, which should always be used as a source of
symmetry information in preference to the above space-group names.
They are only intended as comments.
;
_shelx_estimated_absorpt_t_max 0.923
_shelx_estimated_absorpt_t_min 0.319
_olex2_refinement_description
;
1. Fixed Uiso
 At 1.2 times of:
  All C(H) groups, All C(H,H) groups
 At 1.5 times of:
  All C(H,H,H) groups
2. Restrained distances
 F9A-F7A \\sim F9A-F5A \\sim F7A-F8A \\sim F5A-F8A
 with sigma of 0.02
 P2-F9A \\sim P2-F7A \\sim P2-F5A \\sim P2-F6 \\sim P2-F4 \\sim P2-F8A
 with sigma of 0.01
3. Rigid bond restraints
 All non-hydrogen atoms
 with sigma for 1-2 distances of 0.01 and sigma for 1-3 distances of 0.01
4. Uiso/Uaniso restraints and constraints
All non-hydrogen atoms have similar U: within 2A with sigma of 0.01 and sigma
for terminal atoms of 0.02
Uanis(C9) \\sim Ueq: with sigma of 0.01 and sigma for terminal atoms of 0.02
5. Others
 Sof(C9)=Sof(H9)=1-FVAR(1)
 Sof(S1A)=0.25*(1-FVAR(2))
 Sof(S1)=0.25*FVAR(2)
 Sof(C8)=Sof(H8)=FVAR(1)
 Sof(F5A)=Sof(F7A)=Sof(F8A)=Sof(F9A)=0.5*(1-FVAR(3))
 Sof(F5)=Sof(F7)=FVAR(2)
 Fixed Sof: H15A(0.5) H15B(0.5) H15C(0.5)
6.a Secondary CH2 refined with riding coordinates:
 C6(H6A,H6B)
6.b Aromatic/amide H refined with riding coordinates:
 C1(H1), C2(H2), C4(H4), C5(H5), C8(H8), C9(H9), C10(H10), C11(H11), C13(H13),
 C14(H14)
6.c Idealised Me refined as rotating group:
 C15(H15A,H15B,H15C)
;
_smtbx_masks_special_details
;
The solvent masking procedure as implemented in Olex2 was used to remove the
electronic contribution of solvent molecules from the refinement.  As the exact
solvent content is not known, only the atoms used in the refinement model are
reported in the formula here.

Total solvent accessible volume / cell = 754.1 Ang^3^ [25.6%]
Total electron count / cell = 197.6
;
_olex2_date_sample_data_collection 2017-12-06
_olex2_date_sample_submission 2017-11-22
_olex2_diffrn_ambient_temperature_device 'Oxford Cryosystems'
_olex2_exptl_crystal_mounting_method 'The crystal was mounted on a MITIGEN holder in Paratone oil'
_olex2_submission_original_sample_id cx1122
_olex2_submission_special_instructions 'No special instructions were received'

loop_
_space_group_symop_operation_xyz
'x, y, z'
'-x, -y, z'
'-x+1/2, y+1/2, -z'
'x+1/2, -y+1/2, -z'
'-x, -y, -z'
'x, y, -z'
'x-1/2, -y-1/2, z'
'-x-1/2, y-1/2, z'

loop_
_atom_site_label
_atom_site_type_symbol
_atom_site_fract_x
_atom_site_fract_y
_atom_site_fract_z
_atom_site_U_iso_or_equiv
_atom_site_adp_type
_atom_site_occupancy
_atom_site_site_symmetry_order
_atom_site_calc_flag
_atom_site_refinement_flags_posn
_atom_site_refinement_flags_adp
_atom_site_refinement_flags_occupancy
_atom_site_disorder_assembly
_atom_site_disorder_group
S1 S 0.7683(4) 0.3587(4) 0.0000 0.0335(18) Uani 0.374(8) 2 d S TU P A 1
S1A S 0.860(2) 0.4414(13) 0.0000 0.060(4) Uani 0.126(8) 2 d S TU P A 2
N1 N 0.7142(4) 0.4244(3) 0.3235(7) 0.0544(15) Uani 1 1 d . U . . .
C1 C 0.6355(5) 0.3899(4) 0.3258(9) 0.0549(18) Uani 1 1 d . U . . .
H1 H 0.6385 0.3448 0.3250 0.066 Uiso 1 1 calc R . . . .
C2 C 0.5539(5) 0.4184(4) 0.3291(8) 0.0518(17) Uani 1 1 d . U . . .
H2 H 0.5016 0.3923 0.3292 0.062 Uiso 1 1 calc R . . . .
C3 C 0.5431(5) 0.4848(4) 0.3326(8) 0.0502(17) Uani 1 1 d . U . . .
C4 C 0.6249(5) 0.5191(4) 0.3330(9) 0.0549(18) Uani 1 1 d . U . . .
H4 H 0.6227 0.5643 0.3360 0.066 Uiso 1 1 calc R . . . .
C5 C 0.7065(6) 0.4902(4) 0.3291(9) 0.0583(19) Uani 1 1 d . U . . .
H5 H 0.7594 0.5155 0.3303 0.070 Uiso 1 1 calc R . . . .
C6 C 0.7994(5) 0.3940(4) 0.2919(10) 0.0593(18) Uani 1 1 d . U . . .
H6A H 0.7981 0.3493 0.3243 0.071 Uiso 1 1 calc R . . . .
H6B H 0.8486 0.4163 0.3418 0.071 Uiso 1 1 calc R . . . .
C7 C 0.8169(5) 0.3958(4) 0.1396(9) 0.0526(17) Uani 1 1 d . U . . .
C8 C 0.8709(8) 0.4389(5) 0.0840(13) 0.055(3) Uani 0.748(17) 1 d . U . A 1
H8 H 0.9065 0.4672 0.1381 0.066 Uiso 0.748(17) 1 calc R . . A 1
C9 C 0.763(2) 0.3487(15) 0.063(4) 0.034(4) Uani 0.252(17) 1 d . U . A 2
H9 H 0.7280 0.3184 0.1129 0.041 Uiso 0.252(17) 1 calc R . . A 2
N2 N 0.6495(6) 0.6282(5) 0.0000 0.056(2) Uani 1 2 d S TU P . .
C10 C 0.5621(7) 0.6383(6) 0.0000 0.053(2) Uani 1 2 d S TU P . .
H10 H 0.5418 0.6812 0.0000 0.063 Uiso 1 2 calc RS T P . .
C11 C 0.4991(7) 0.5916(5) 0.0000 0.051(2) Uani 1 2 d S TU P . .
H11 H 0.4365 0.6010 0.0000 0.061 Uiso 1 2 calc RS T P . .
C12 C 0.5316(6) 0.5268(5) 0.0000 0.042(2) Uani 1 2 d S TU P . .
C13 C 0.6267(7) 0.5179(5) 0.0000 0.047(2) Uani 1 2 d S TU P . .
H13 H 0.6508 0.4760 0.0000 0.056 Uiso 1 2 calc RS T P . .
C14 C 0.6832(7) 0.5686(6) 0.0000 0.052(2) Uani 1 2 d S TU P . .
H14 H 0.7465 0.5622 0.0000 0.062 Uiso 1 2 calc RS T P . .
C15 C 0.7175(9) 0.6848(7) 0.0000 0.075(4) Uani 1 2 d S TU P . .
H15A H 0.7771 0.6694 0.0282 0.113 Uiso 0.5 1 calc GR . . B -1
H15B H 0.6971 0.7175 0.0657 0.113 Uiso 0.5 1 calc GR . . B -1
H15C H 0.7211 0.7030 -0.0939 0.113 Uiso 0.5 1 calc GR . . B -1
P2 P 0.81022(18) 0.21181(13) 0.5000 0.0532(9) Uani 1 2 d DS TU P . .
F4 F 0.8659(4) 0.2767(3) 0.5000 0.0584(17) Uani 1 2 d DS TU P C .
F5 F 0.7459(5) 0.2408(4) 0.3826(9) 0.082(3) Uani 0.754(10) 1 d . U . C 1
F5A F 0.7206(12) 0.2530(12) 0.5000 0.067(5) Uani 0.246(10) 2 d DS TU P C 2
F6 F 0.7531(5) 0.1479(3) 0.5000 0.084(2) Uani 1 2 d DS TU P C .
F7 F 0.8734(5) 0.1846(4) 0.6169(11) 0.098(3) Uani 0.754(10) 1 d . U . C 1
F7A F 0.8975(13) 0.1683(12) 0.5000 0.071(5) Uani 0.246(10) 2 d DS TU P C 2
F8A F 0.8237(17) 0.2263(17) 0.3388(14) 0.066(4) Uani 0.123(5) 1 d D U . C 2
F9A F 0.8000(18) 0.2009(17) 0.6631(13) 0.070(4) Uani 0.123(5) 1 d D U . C 2
P1 P 1.0000 0.5000 0.5000 0.0443(10) Uani 1 4 d S TU P . .
F1 F 1.0210(4) 0.5740(3) 0.5000 0.078(2) Uani 1 2 d S TU P . .
F2 F 0.8940(4) 0.5148(4) 0.5000 0.068(2) Uani 1 2 d S TU P . .
F3 F 1.0000 0.5000 0.3331(9) 0.086(2) Uani 1 2 d S TU P . .

loop_
_atom_site_aniso_label
_atom_site_aniso_U_11
_atom_site_aniso_U_22
_atom_site_aniso_U_33
_atom_site_aniso_U_23
_atom_site_aniso_U_13
_atom_site_aniso_U_12
S1 0.013(2) 0.026(3) 0.062(5) 0.000 0.000 0.000(2)
S1A 0.063(7) 0.045(6) 0.071(7) 0.000 0.000 0.008(6)
N1 0.049(3) 0.059(3) 0.055(3) 0.011(3) -0.008(3) -0.004(3)
C1 0.055(4) 0.061(4) 0.048(4) 0.014(3) -0.006(4) -0.007(3)
C2 0.050(3) 0.064(4) 0.042(4) 0.005(3) 0.002(3) -0.011(3)
C3 0.055(4) 0.061(4) 0.034(3) 0.005(3) -0.010(3) -0.012(3)
C4 0.052(4) 0.060(4) 0.052(4) 0.005(4) -0.010(4) -0.005(3)
C5 0.056(4) 0.059(4) 0.060(4) 0.006(4) -0.020(4) -0.003(3)
C6 0.048(3) 0.062(4) 0.069(4) 0.011(4) -0.021(3) 0.003(3)
C7 0.044(3) 0.046(3) 0.068(4) -0.004(3) -0.014(3) 0.008(3)
C8 0.068(5) 0.044(5) 0.054(6) 0.001(4) -0.025(4) 0.003(4)
C9 0.020(6) 0.028(6) 0.056(7) -0.001(5) -0.008(6) 0.015(5)
N2 0.040(4) 0.051(4) 0.077(5) 0.000 0.000 -0.013(3)
C10 0.040(4) 0.049(5) 0.069(6) 0.000 0.000 -0.004(4)
C11 0.036(4) 0.051(5) 0.065(5) 0.000 0.000 0.001(4)
C12 0.028(4) 0.045(4) 0.051(5) 0.000 0.000 -0.003(4)
C13 0.031(4) 0.046(4) 0.063(5) 0.000 0.000 0.000(3)
C14 0.035(4) 0.049(5) 0.072(6) 0.000 0.000 -0.003(3)
C15 0.052(6) 0.061(7) 0.113(10) 0.000 0.000 -0.021(6)
P2 0.0326(14) 0.0406(16) 0.086(2) 0.000 0.000 0.0044(11)
F4 0.040(3) 0.053(3) 0.082(5) 0.000 0.000 0.000(3)
F5 0.073(4) 0.061(4) 0.111(6) 0.012(4) -0.030(4) -0.011(3)
F5A 0.044(7) 0.051(8) 0.106(12) 0.000 0.000 0.007(7)
F6 0.065(4) 0.046(4) 0.142(7) 0.000 0.000 -0.009(3)
F7 0.079(5) 0.068(5) 0.147(7) 0.033(5) -0.035(5) 0.001(4)
F7A 0.050(7) 0.049(8) 0.114(12) 0.000 0.000 0.013(7)
F8A 0.053(8) 0.056(8) 0.090(6) -0.003(6) -0.006(6) -0.005(7)
F9A 0.051(8) 0.060(8) 0.099(6) 0.014(6) 0.003(6) -0.008(7)
P1 0.0184(16) 0.048(2) 0.066(2) 0.000 0.000 -0.0045(14)
F1 0.036(3) 0.047(4) 0.152(7) 0.000 0.000 -0.001(3)
F2 0.019(3) 0.071(5) 0.114(6) 0.000 0.000 -0.003(3)
F3 0.074(5) 0.121(7) 0.064(4) 0.000 0.000 0.004(5)

loop_
_atom_type_symbol
_atom_type_description
_atom_type_scat_dispersion_real
_atom_type_scat_dispersion_imag
_atom_type_scat_source
C C 0.0181 0.0091 'International Tables Vol C Tables 4.2.6.8 and 6.1.1.4'
H H 0.0000 0.0000 'International Tables Vol C Tables 4.2.6.8 and 6.1.1.4'
F F 0.0727 0.0534 'International Tables Vol C Tables 4.2.6.8 and 6.1.1.4'
N N 0.0311 0.0180 'International Tables Vol C Tables 4.2.6.8 and 6.1.1.4'
P P 0.2955 0.4335 'International Tables Vol C Tables 4.2.6.8 and 6.1.1.4'
S S 0.3331 0.5567 'International Tables Vol C Tables 4.2.6.8 and 6.1.1.4'

loop_
_geom_angle_atom_site_label_1
_geom_angle_atom_site_label_2
_geom_angle_atom_site_label_3
_geom_angle
_geom_angle_site_symmetry_1
_geom_angle_site_symmetry_3
C7 S1 C7 103.1(7) 6 .
C7 S1A C7 98.3(15) . 6
C1 N1 C5 116.9(7) . .
C1 N1 C6 120.9(7) . .
C5 N1 C6 121.3(7) . .
N1 C1 H1 119.0 . .
C2 C1 N1 122.0(8) . .
C2 C1 H1 119.0 . .
C1 C2 H2 118.6 . .
C1 C2 C3 122.8(8) . .
C3 C2 H2 118.6 . .
C2 C3 C3 123.1(9) . 2_665
C2 C3 C4 114.1(7) . .
C4 C3 C3 122.9(9) . 2_665
C3 C4 H4 118.7 . .
C5 C4 C3 122.7(8) . .
C5 C4 H4 118.7 . .
N1 C5 H5 119.3 . .
C4 C5 N1 121.4(8) . .
C4 C5 H5 119.3 . .
N1 C6 H6A 109.6 . .
N1 C6 H6B 109.6 . .
N1 C6 C7 110.3(7) . .
H6A C6 H6B 108.1 . .
C7 C6 H6A 109.6 . .
C7 C6 H6B 109.6 . .
C6 C7 S1 133.3(7) . .
C6 C7 S1A 145.3(10) . .
C8 C7 S1 104.6(8) . .
C8 C7 C6 121.3(9) . .
C9 C7 S1A 100.8(17) . .
C9 C7 C6 112.2(17) . .
C7 C8 C8 113.8(7) . 6
C7 C8 H8 123.1 . .
C8 C8 H8 123.1 6 .
C7 C9 H9 120.1 . .
C9 C9 C7 119.9(16) 6 .
C9 C9 H9 120.1 6 .
C10 N2 C14 121.1(10) . .
C10 N2 C15 121.0(11) . .
C14 N2 C15 117.8(9) . .
N2 C10 H10 117.8 . .
N2 C10 C11 124.3(12) . .
C11 C10 H10 117.8 . .
C10 C11 H11 121.6 . .
C10 C11 C12 116.8(10) . .
C12 C11 H11 121.6 . .
C11 C12 C12 120.7(11) . 5_665
C13 C12 C11 117.1(9) . .
C13 C12 C12 122.3(12) . 5_665
C12 C13 H13 119.6 . .
C14 C13 C12 120.7(11) . .
C14 C13 H13 119.6 . .
N2 C14 C13 120.0(10) . .
N2 C14 H14 120.0 . .
C13 C14 H14 120.0 . .
N2 C15 H15A 109.5 . .
N2 C15 H15B 109.5 . .
N2 C15 H15C 109.5 . .
H15A C15 H15B 109.5 . .
H15A C15 H15C 109.5 . .
H15B C15 H15C 109.5 . .
F4 P2 F5 89.1(3) . 6_556
F4 P2 F5 89.1(3) . .
F5 P2 F5 89.7(7) . 6_556
F5A P2 F4 88.3(11) . .
F5A P2 F6 90.7(11) . .
F6 P2 F4 179.0(4) . .
F6 P2 F5 90.1(3) . 6_556
F6 P2 F5 90.1(3) . .
F7 P2 F4 90.0(3) 6_556 .
F7 P2 F4 90.0(3) . .
F7 P2 F5 89.6(5) 6_556 .
F7 P2 F5 89.6(5) . 6_556
F7 P2 F5 178.9(5) 6_556 6_556
F7 P2 F5 178.9(5) . .
F7 P2 F6 90.7(4) . .
F7 P2 F6 90.7(4) 6_556 .
F7 P2 F7 91.1(8) 6_556 .
F7A P2 F4 93.9(12) . .
F7A P2 F5A 177.8(15) . .
F7A P2 F6 87.1(12) . .
F7A P2 F8A 90.4(6) . 6_556
F7A P2 F8A 90.4(6) . .
F7A P2 F9A 89.7(6) . 6_556
F7A P2 F9A 89.7(6) . .
F8A P2 F4 76.8(15) 6_556 .
F8A P2 F4 76.8(15) . .
F8A P2 F5A 90.1(6) 6_556 .
F8A P2 F5A 90.1(6) . .
F8A P2 F6 103.2(15) 6_556 .
F8A P2 F6 103.2(15) . .
F8A P2 F8A 154(3) 6_556 .
F8A P2 F9A 23.2(17) . 6_556
F8A P2 F9A 177(3) . .
F8A P2 F9A 177(3) 6_556 6_556
F8A P2 F9A 23.2(17) 6_556 .
F9A P2 F4 100.0(16) 6_556 .
F9A P2 F4 100.0(16) . .
F9A P2 F5A 89.9(6) 6_556 .
F9A P2 F5A 89.9(6) . .
F9A P2 F6 80.0(16) 6_556 .
F9A P2 F6 80.0(16) . .
F9A P2 F9A 160(3) 6_556 .
F9A F8A P2 78.4(12) 6_556 .
F8A F9A P2 78.4(12) 6_556 .
F1 P1 F1 180.0 . 5_766
F1 P1 F2 89.8(3) 5_766 .
F1 P1 F2 90.2(3) . .
F1 P1 F2 90.2(3) 5_766 5_766
F1 P1 F2 89.8(3) . 5_766
F1 P1 F3 90.000(1) . .
F1 P1 F3 90.000(1) 5_766 5_766
F1 P1 F3 90.000(1) . 5_766
F1 P1 F3 90.000(1) 5_766 .
F2 P1 F2 180.0 5_766 .
F3 P1 F2 90.000(2) . .
F3 P1 F2 90.000(2) 5_766 .
F3 P1 F2 90.000(2) . 5_766
F3 P1 F2 90.000(2) 5_766 5_766
F3 P1 F3 180.0 . 5_766

loop_
_geom_bond_atom_site_label_1
_geom_bond_atom_site_label_2
_geom_bond_distance
_geom_bond_site_symmetry_2
S1 C7 1.709(9) 6
S1 C7 1.709(9) .
S1A C7 1.77(2) 6
S1A C7 1.77(2) .
N1 C1 1.377(10) .
N1 C5 1.386(11) .
N1 C6 1.450(10) .
C1 H1 0.9500 .
C1 C2 1.352(11) .
C2 H2 0.9500 .
C2 C3 1.405(12) .
C3 C3 1.430(16) 2_665
C3 C4 1.414(11) .
C4 H4 0.9500 .
C4 C5 1.357(11) .
C5 H5 0.9500 .
C6 H6A 0.9900 .
C6 H6B 0.9900 .
C6 C7 1.484(13) .
C7 C8 1.322(14) .
C7 C9 1.47(3) .
C8 C8 1.61(3) 6
C8 H8 0.9500 .
C9 C9 1.21(8) 6
C9 H9 0.9500 .
N2 C10 1.317(14) .
N2 C14 1.346(15) .
N2 C15 1.560(14) .
C10 H10 0.9500 .
C10 C11 1.357(15) .
C11 H11 0.9500 .
C11 C12 1.444(15) .
C12 C12 1.466(19) 5_665
C12 C13 1.426(14) .
C13 H13 0.9500 .
C13 C14 1.356(15) .
C14 H14 0.9500 .
C15 H15A 0.9800 .
C15 H15B 0.9800 .
C15 H15C 0.9800 .
P2 F4 1.595(6) .
P2 F5 1.597(7) .
P2 F5 1.597(7) 6_556
P2 F5A 1.589(9) .
P2 F6 1.589(6) .
P2 F7 1.570(8) .
P2 F7 1.570(8) 6_556
P2 F7A 1.586(9) .
P2 F8A 1.588(9) 6_556
P2 F8A 1.588(9) .
P2 F9A 1.589(9) 6_556
P2 F9A 1.589(9) .
F8A F9A 0.64(5) 6_556
F9A F8A 0.64(5) 6_556
P1 F1 1.585(7) 5_766
P1 F1 1.585(7) .
P1 F2 1.605(6) 5_766
P1 F2 1.605(6) .
P1 F3 1.601(8) .
P1 F3 1.601(8) 5_766

loop_
_smtbx_masks_void_nr
_smtbx_masks_void_average_x
_smtbx_masks_void_average_y
_smtbx_masks_void_average_z
_smtbx_masks_void_volume
_smtbx_masks_void_count_electrons
1 0.058 0.318 -0.072 188.5 49.2
2 -0.058 0.682 -0.638 188.5 49.6
3 0.442 0.818 -0.008 188.5 49.5
4 0.558 0.182 -0.848 188.5 49.3
